data_2228692
loop_
_publ_author_name
'Cui, Yue'
'Gao, Qian'
'Wang, Huan-Huan'
'Wang, Lin'
'Xie, Ya-Bo'

_publ_section_title
;
 Diaquabis(2-oxo-2<i>H</i>-chromene-3-carboxylato)zinc(II)
;
_journal_coeditor_code DN2633
_journal_issue 1
_journal_name_full 'Acta Crystallographica Section E'
_journal_page_first m69
_journal_paper_doi 10.1107/S1600536810050865
_journal_volume 67
_journal_year 2011
_chemical_formula_iupac '[Zn (C10 H5 O4)2 (H2 O)2]'
_chemical_formula_moiety 'C20 H14 O10 Zn'
_chemical_formula_sum 'C20 H14 O10 Zn'
_chemical_formula_weight 479.70
_chemical_name_systematic
;
Diaquabis(2-oxo-2<i>H</i>-chromene-3-carboxylato)zinc(II)
;
_space_group_IT_number 2
_symmetry_cell_setting triclinic
_symmetry_space_group_name_Hall '-P 1'
_symmetry_space_group_name_H-M 'P -1'
_atom_sites_solution_hydrogens geom
_atom_sites_solution_primary direct
_atom_sites_solution_secondary difmap
_cell_angle_alpha 85.64(3)
_cell_angle_beta 89.47(3)
_cell_angle_gamma 66.09(3)
_cell_formula_units_Z 1
_cell_length_a 6.6113(13)
_cell_length_b 6.8404(14)
_cell_length_c 10.392(2)
_cell_measurement_reflns_used 2271
_cell_measurement_temperature 293(2)
_cell_measurement_theta_max 28.41
_cell_measurement_theta_min 3.37
_cell_volume 428.27(18)
_computing_cell_refinement 'SAINT (Bruker, 2005)'
_computing_data_collection 'APEX2 (Bruker, 2005)'
_computing_data_reduction 'SAINT (Bruker, 2005)'
_computing_molecular_graphics
;
ORTEPIII (Burnett & Johnson, 1996), ORTEP-3 for Windows (Farrugia,
1997) and
PLATON (Spek, 2009)
;
_computing_publication_material 'SHELXTL (Sheldrick, 2008)'
_computing_structure_refinement 'SHELXL97 (Sheldrick, 2008)'
_computing_structure_solution 'SHELXS97 (Sheldrick, 2008)'
_diffrn_ambient_temperature 293(2)
_diffrn_measured_fraction_theta_full 0.951
_diffrn_measured_fraction_theta_max 0.951
_diffrn_measurement_device_type 'Bruker APEXII CCD'
_diffrn_measurement_method '\f and \w scans'
_diffrn_radiation_monochromator graphite
_diffrn_radiation_source 'fine-focus sealed tube'
_diffrn_radiation_type MoK\a
_diffrn_radiation_wavelength 0.71073
_diffrn_reflns_av_R_equivalents 0.0132
_diffrn_reflns_av_sigmaI/netI 0.0294
_diffrn_reflns_limit_h_max 8
_diffrn_reflns_limit_h_min -8
_diffrn_reflns_limit_k_max 8
_diffrn_reflns_limit_k_min -8
_diffrn_reflns_limit_l_max 13
_diffrn_reflns_limit_l_min 0
_diffrn_reflns_number 2642
_diffrn_reflns_theta_full 27.10
_diffrn_reflns_theta_max 27.10
_diffrn_reflns_theta_min 3.37
_diffrn_standards_number 0
_exptl_absorpt_coefficient_mu 1.500
_exptl_absorpt_correction_T_max 0.748
_exptl_absorpt_correction_T_min 0.741
_exptl_absorpt_correction_type multi-scan
_exptl_absorpt_process_details '(SADABS; Sheldrick, 2008)'
_exptl_crystal_colour colourless
_exptl_crystal_density_diffrn 1.860
_exptl_crystal_density_method 'not measured'
_exptl_crystal_description block
_exptl_crystal_F_000 244
_exptl_crystal_size_max 0.2
_exptl_crystal_size_mid 0.2
_exptl_crystal_size_min 0.2
_refine_diff_density_max 0.422
_refine_diff_density_min -0.279
_refine_ls_extinction_method none
_refine_ls_goodness_of_fit_ref 1.120
_refine_ls_hydrogen_treatment constr
_refine_ls_matrix_type full
_refine_ls_number_parameters 142
_refine_ls_number_reflns 1808
_refine_ls_number_restraints 0
_refine_ls_restrained_S_all 1.120
_refine_ls_R_factor_all 0.0221
_refine_ls_R_factor_gt 0.0219
_refine_ls_shift/su_max 0.000
_refine_ls_shift/su_mean 0.000
_refine_ls_structure_factor_coef Fsqd
_refine_ls_weighting_details 'calc w=1/[\s^2^(Fo^2^)+(0.0216P)^2^+0.2757P] where P=(Fo^2^+2Fc^2^)/3'
_refine_ls_weighting_scheme calc
_refine_ls_wR_factor_gt 0.0605
_refine_ls_wR_factor_ref 0.0607
_reflns_number_gt 1793
_reflns_number_total 1808
_reflns_threshold_expression I>2\s(I)
_cod_data_source_file dn2633.cif
_cod_data_source_block I
_cod_database_code 2228692
_cod_database_fobs_code 2228692

loop_
_symmetry_equiv_pos_as_xyz
'x, y, z'
'-x, -y, -z'

loop_
_atom_site_type_symbol
_atom_site_label
_atom_site_fract_x
_atom_site_fract_y
_atom_site_fract_z
_atom_site_U_iso_or_equiv
_atom_site_adp_type
_atom_site_calc_flag
_atom_site_refinement_flags
_atom_site_occupancy
_atom_site_disorder_assembly
_atom_site_disorder_group
Zn Zn1 0.5000 0.5000 0.5000 0.01047(10) Uani d S 1 . .
O O1 0.30343(17) 0.68964(17) 0.87151(10) 0.0127(2) Uani d . 1 . .
O O1W 0.49536(17) 0.22209(17) 0.59641(10) 0.0133(2) Uani d . 1 . .
H H1 0.3972 0.1951 0.5649 0.020 Uiso d R 1 . .
H H2 0.6183 0.1022 0.5763 0.020 Uiso d R 1 . .
O O2 0.45061(18) 0.64366(18) 0.68157(10) 0.0141(2) Uani d . 1 . .
O O3 -0.17320(17) 0.86870(17) 0.50573(10) 0.0134(2) Uani d . 1 . .
O O4 0.16868(17) 0.63230(18) 0.47583(10) 0.0132(2) Uani d . 1 . .
C C1 -0.2479(3) 0.7880(2) 0.99672(15) 0.0146(3) Uani d . 1 . .
H H1A -0.3880 0.8073 0.9679 0.018 Uiso calc R 1 . .
C C2 -0.2071(3) 0.7889(3) 1.12660(15) 0.0168(3) Uani d . 1 . .
H H3A -0.3203 0.8111 1.1850 0.020 Uiso calc R 1 . .
C C3 0.0042(3) 0.7564(2) 1.17064(15) 0.0161(3) Uani d . 1 . .
H H2A 0.0305 0.7567 1.2584 0.019 Uiso calc R 1 . .
C C4 0.1753(3) 0.7237(2) 1.08507(15) 0.0148(3) Uani d . 1 . .
H H11A 0.3160 0.7015 1.1143 0.018 Uiso calc R 1 . .
C C5 0.1306(2) 0.7250(2) 0.95493(14) 0.0119(3) Uani d . 1 . .
C C6 -0.0780(2) 0.7579(2) 0.90792(14) 0.0122(3) Uani d . 1 . .
C C7 -0.1088(2) 0.7641(2) 0.77180(14) 0.0120(3) Uani d . 1 . .
H H7A -0.2480 0.7893 0.7385 0.014 Uiso calc R 1 . .
C C8 0.0600(2) 0.7342(2) 0.68973(14) 0.0109(3) Uani d . 1 . .
C C9 0.2798(2) 0.6861(2) 0.74172(14) 0.0113(3) Uani d . 1 . .
C C10 0.0171(2) 0.7468(2) 0.54635(14) 0.0105(3) Uani d . 1 . .

loop_
_atom_site_aniso_label
_atom_site_aniso_U_11
_atom_site_aniso_U_22
_atom_site_aniso_U_33
_atom_site_aniso_U_12
_atom_site_aniso_U_13
_atom_site_aniso_U_23
Zn1 0.00736(13) 0.01189(14) 0.01013(13) -0.00175(9) 0.00122(8) -0.00152(9)
O1 0.0106(5) 0.0164(5) 0.0101(5) -0.0041(4) 0.0009(4) -0.0028(4)
O1W 0.0105(5) 0.0139(5) 0.0143(5) -0.0036(4) 0.0005(4) -0.0016(4)
O2 0.0099(5) 0.0185(5) 0.0133(5) -0.0048(4) 0.0021(4) -0.0041(4)
O3 0.0093(5) 0.0143(5) 0.0138(5) -0.0018(4) -0.0009(4) -0.0012(4)
O4 0.0091(5) 0.0168(5) 0.0116(5) -0.0026(4) 0.0013(4) -0.0032(4)
C1 0.0139(7) 0.0135(7) 0.0155(7) -0.0046(6) 0.0028(6) -0.0014(6)
C2 0.0204(8) 0.0135(7) 0.0147(7) -0.0051(6) 0.0069(6) -0.0015(6)
C3 0.0247(8) 0.0122(7) 0.0098(7) -0.0059(6) 0.0016(6) -0.0012(5)
C4 0.0166(7) 0.0133(7) 0.0129(7) -0.0043(6) -0.0009(6) -0.0014(6)
C5 0.0129(7) 0.0092(6) 0.0117(7) -0.0024(5) 0.0034(5) -0.0017(5)
C6 0.0133(7) 0.0095(6) 0.0129(7) -0.0036(5) 0.0020(5) -0.0008(5)
C7 0.0110(7) 0.0108(7) 0.0135(7) -0.0037(5) -0.0002(5) -0.0008(5)
C8 0.0105(7) 0.0100(6) 0.0113(6) -0.0032(5) 0.0004(5) -0.0016(5)
C9 0.0123(7) 0.0096(6) 0.0105(6) -0.0026(5) 0.0004(5) -0.0015(5)
C10 0.0097(6) 0.0108(6) 0.0120(7) -0.0051(5) 0.0006(5) -0.0009(5)

loop_
_atom_type_symbol
_atom_type_description
_atom_type_scat_dispersion_real
_atom_type_scat_dispersion_imag
_atom_type_scat_source
C C 0.0033 0.0016 'International Tables Vol C Tables 4.2.6.8 and 6.1.1.4'
H H 0.0000 0.0000 'International Tables Vol C Tables 4.2.6.8 and 6.1.1.4'
O O 0.0106 0.0060 'International Tables Vol C Tables 4.2.6.8 and 6.1.1.4'
Zn Zn 0.2839 1.4301 'International Tables Vol C Tables 4.2.6.8 and 6.1.1.4'

loop_
_geom_angle_atom_site_label_1
_geom_angle_atom_site_label_2
_geom_angle_atom_site_label_3
_geom_angle_site_symmetry_1
_geom_angle_site_symmetry_3
_geom_angle
_geom_angle_publ_flag
O4 Zn1 O4 . 2_666 180.0 ?
O4 Zn1 O1W . 2_666 88.05(5) ?
O4 Zn1 O1W 2_666 2_666 91.95(5) ?
O4 Zn1 O1W . . 91.95(5) ?
O4 Zn1 O1W 2_666 . 88.05(5) ?
O1W Zn1 O1W 2_666 . 180.00(3) ?
O4 Zn1 O2 . . 87.20(5) ?
O4 Zn1 O2 2_666 . 92.80(5) ?
O1W Zn1 O2 2_666 . 90.89(5) ?
O1W Zn1 O2 . . 89.11(5) ?
O4 Zn1 O2 . 2_666 92.80(5) ?
O4 Zn1 O2 2_666 2_666 87.20(5) ?
O1W Zn1 O2 2_666 2_666 89.11(5) ?
O1W Zn1 O2 . 2_666 90.89(5) ?
O2 Zn1 O2 . 2_666 180.0000(10) ?
C9 O1 C5 . . 122.65(12) ?
Zn1 O1W H1 . . 109.5 ?
Zn1 O1W H2 . . 110.7 ?
H1 O1W H3 . . 99.9 ?
C9 O2 Zn1 . . 122.37(10) ?
C10 O4 Zn1 . . 131.42(10) ?
C2 C1 C6 . . 120.10(15) ?
C2 C1 H1A . . 119.9 ?
C6 C1 H1A . . 119.9 ?
C1 C2 C3 . . 120.13(15) ?
C1 C2 H3A . . 119.9 ?
C3 C2 H3A . . 119.9 ?
C4 C3 C2 . . 120.84(15) ?
C4 C3 H2A . . 119.6 ?
C2 C3 H2A . . 119.6 ?
C5 C4 C3 . . 118.17(15) ?
C5 C4 H11A . . 120.9 ?
C3 C4 H11A . . 120.9 ?
O1 C5 C4 . . 117.34(14) ?
O1 C5 C6 . . 120.25(13) ?
C4 C5 C6 . . 122.41(14) ?
C5 C6 C1 . . 118.34(14) ?
C5 C6 C7 . . 118.03(14) ?
C1 C6 C7 . . 123.62(14) ?
C8 C7 C6 . . 121.59(14) ?
C8 C7 H7A . . 119.2 ?
C6 C7 H7A . . 119.2 ?
C7 C8 C9 . . 119.36(14) ?
C7 C8 C10 . . 119.39(13) ?
C9 C8 C10 . . 121.24(13) ?
O2 C9 O1 . . 114.78(13) ?
O2 C9 C8 . . 127.30(14) ?
O1 C9 C8 . . 117.92(13) ?
O3 C10 O4 . . 124.05(14) ?
O3 C10 C8 . . 116.41(13) ?
O4 C10 C8 . . 119.51(13) ?

loop_
_geom_bond_atom_site_label_1
_geom_bond_atom_site_label_2
_geom_bond_site_symmetry_2
_geom_bond_distance
_geom_bond_publ_flag
Zn1 O4 . 2.0122(12) ?
Zn1 O4 2_666 2.0122(12) ?
Zn1 O1W 2_666 2.0918(12) ?
Zn1 O1W . 2.0918(12) ?
Zn1 O2 . 2.1548(12) ?
Zn1 O2 2_666 2.1548(12) ?
O1 C9 . 1.3623(18) ?
O1 C5 . 1.3801(18) ?
O1W H1 . 0.8200 ?
O1W H2 . 0.9269 ?
O2 C9 . 1.2241(18) ?
O3 C10 . 1.2501(19) ?
O4 C10 . 1.2617(19) ?
C1 C2 . 1.380(2) ?
C1 C6 . 1.406(2) ?
C1 H1A . 0.9300 ?
C2 C3 . 1.398(2) ?
C2 H3A . 0.9300 ?
C3 C4 . 1.388(2) ?
C3 H2A . 0.9300 ?
C4 C5 . 1.386(2) ?
C4 H11A . 0.9300 ?
C5 C6 . 1.391(2) ?
C6 C7 . 1.426(2) ?
C7 C8 . 1.356(2) ?
C7 H7A . 0.9300 ?
C8 C9 . 1.454(2) ?
C8 C10 . 1.509(2) ?

loop_
_geom_hbond_atom_site_label_D
_geom_hbond_atom_site_label_H
_geom_hbond_atom_site_label_A
_geom_hbond_site_symmetry_A
_geom_hbond_distance_DH
_geom_hbond_distance_HA
_geom_hbond_distance_DA
_geom_hbond_angle_DHA
O1W H1 O3 2_566 0.82 1.88 2.6950(17) 179.4
O1W H2 O3 1_645 0.93 1.83 2.7473(19) 167.8
